data_4504590
loop_
_publ_author_name
'Laus, G.'
'Kahlenberg, V.'
'T\"obbens, D. M.'
'Jetti, R. K. R.'
'Griesser, U. J.'
'Sch\"utz, J.'
'Kristeva, E.'
'Wurst, K.'
'Schottenberger, H.'

_publ_section_title
;
 Lattice Architecture and Hydrogen-Bonding Networks ofN-Aminoazolium
 andN,N&#x2018;-Diaminoazolium Chlorides
;
_journal_issue 2
_journal_name_full 'Crystal Growth &amp; Design'
_journal_page_first 404
_journal_paper_doi 10.1021/cg0503595
_journal_volume 6
_journal_year 2006
_chemical_formula_sum 'C2 H6 Cl N5'
_chemical_formula_weight 135.57
_chemical_name_common '1,3-diamino-1,2,3-triazolium chloride'
_chemical_name_systematic
; 
 ? 
;
_space_group_IT_number 19
_symmetry_cell_setting orthorhombic
_symmetry_space_group_name_Hall 'P 2ac 2ab'
_symmetry_space_group_name_H-M 'P 21 21 21'
_atom_sites_solution_hydrogens geom
_atom_sites_solution_primary direct
_atom_sites_solution_secondary difmap
_audit_creation_method SHELXL-97
_cell_angle_alpha 90.000(5)
_cell_angle_beta 90.000(5)
_cell_angle_gamma 90.000(5)
_cell_formula_units_Z 4
_cell_length_a 5.5395(12)
_cell_length_b 13.402(3)
_cell_length_c 7.7150(10)
_cell_measurement_temperature 293(2)
_cell_volume 572.76(19)
_computing_cell_refinement
;
STOE X-Area version 1.25
;
_computing_data_collection
;
STOE X-Area data collection software, WinXpose version 1.6.8
;
_computing_data_reduction
;
STOE X-Area data evaluation software, X-RED 32
;
_computing_molecular_graphics
;
BRUKER AXS SHELXTL Vers.6.12, DOS/WIN95/NT/2000/ME
;
_computing_publication_material
;
BRUKER AXS SHELXTL Vers.6.12, DOS/WIN95/NT/2000/ME
;
_computing_structure_refinement
;
BRUKER AXS SHELXTL Vers.6.12, DOS/WIN95/NT/2000/ME
;
_computing_structure_solution
;
BRUKER AXS SHELXTL Vers.6.12, DOS/WIN95/NT/2000/ME
;
_diffrn_ambient_temperature 293(2)
_diffrn_measured_fraction_theta_full 0.992
_diffrn_measured_fraction_theta_max 0.992
_diffrn_measurement_device_type 'STOE IPDS-II'
_diffrn_measurement_method '\w scans'
_diffrn_radiation_monochromator graphite
_diffrn_radiation_source 'fine-focus sealed tube'
_diffrn_radiation_type MoK\a
_diffrn_radiation_wavelength 0.71069
_diffrn_reflns_av_R_equivalents 0.0884
_diffrn_reflns_av_sigmaI/netI 0.0723
_diffrn_reflns_limit_h_max 6
_diffrn_reflns_limit_h_min -7
_diffrn_reflns_limit_k_max 17
_diffrn_reflns_limit_k_min -18
_diffrn_reflns_limit_l_max 10
_diffrn_reflns_limit_l_min -10
_diffrn_reflns_number 5370
_diffrn_reflns_theta_full 29.34
_diffrn_reflns_theta_max 29.34
_diffrn_reflns_theta_min 3.04
_exptl_absorpt_coefficient_mu 0.561
_exptl_crystal_colour colourless
_exptl_crystal_density_diffrn 1.572
_exptl_crystal_density_method 'not measured'
_exptl_crystal_description plate
_exptl_crystal_F_000 280
_refine_diff_density_max 0.243
_refine_diff_density_min -0.370
_refine_diff_density_rms 0.062
_refine_ls_abs_structure_details 'Flack H D (1983), Acta Cryst. A39, 876-881'
_refine_ls_abs_structure_Flack 0.14(14)
_refine_ls_extinction_method none
_refine_ls_goodness_of_fit_ref 1.052
_refine_ls_hydrogen_treatment mixed
_refine_ls_matrix_type full
_refine_ls_number_parameters 89
_refine_ls_number_reflns 1552
_refine_ls_number_restraints 0
_refine_ls_restrained_S_all 1.052
_refine_ls_R_factor_all 0.0804
_refine_ls_R_factor_gt 0.0544
_refine_ls_shift/su_max 0.001
_refine_ls_shift/su_mean 0.000
_refine_ls_structure_factor_coef Fsqd
_refine_ls_weighting_details 'calc w=1/[\s^2^(Fo^2^)+(0.0254P)^2^+0.1299P] where P=(Fo^2^+2Fc^2^)/3'
_refine_ls_weighting_scheme calc
_refine_ls_wR_factor_gt 0.0898
_refine_ls_wR_factor_ref 0.0968
_reflns_number_gt 1129
_reflns_number_total 1552
_reflns_threshold_expression >2sigma(I)
_cod_data_source_file cg0503595si20051106_031028.cif
_cod_data_source_block CCDC277128
_cod_original_sg_symbol_H-M P2(1)2(1)2(1)
_cod_database_code 4504590

loop_
_symmetry_equiv_pos_as_xyz
'x, y, z'
'-x+1/2, -y, z+1/2'
'x+1/2, -y+1/2, -z'
'-x, y+1/2, -z+1/2'

loop_
_atom_site_label
_atom_site_type_symbol
_atom_site_fract_x
_atom_site_fract_y
_atom_site_fract_z
_atom_site_U_iso_or_equiv
_atom_site_adp_type
_atom_site_occupancy
_atom_site_symmetry_multiplicity
_atom_site_calc_flag
_atom_site_refinement_flags
Cl1 Cl 0.86429(15) 0.93446(6) 0.12951(11) 0.0411(2) Uani 1 1 d .
N1 N 1.3371(6) 0.84218(18) 0.7448(4) 0.0368(6) Uani 1 1 d .
N2 N 1.4502(5) 0.8188(2) 0.5983(4) 0.0384(7) Uani 1 1 d .
N3 N 1.3104(5) 0.85873(19) 0.4784(4) 0.0334(7) Uani 1 1 d .
C4 C 1.1126(7) 0.9038(2) 0.5422(5) 0.0407(8) Uani 1 1 d .
H4A H 0.9910 0.9358 0.4805 0.049 Uiso 1 1 calc R
C5 C 1.1299(8) 0.8921(2) 0.7172(5) 0.0396(7) Uani 1 1 d .
H5A H 1.0208 0.9141 0.8004 0.048 Uiso 1 1 calc R
N6 N 1.4235(7) 0.8138(3) 0.9068(4) 0.0491(9) Uani 1 1 d .
H6A H 1.544(9) 0.846(3) 0.938(5) 0.063(17) Uiso 1 1 d .
H6B H 1.452(8) 0.743(4) 0.909(5) 0.074(15) Uiso 1 1 d .
N7 N 1.3739(8) 0.8424(2) 0.3054(4) 0.0422(7) Uani 1 1 d .
H7A H 1.503(9) 0.876(4) 0.283(7) 0.079(18) Uiso 1 1 d .
H7B H 1.249(8) 0.869(3) 0.244(6) 0.053(12) Uiso 1 1 d .

loop_
_atom_site_aniso_label
_atom_site_aniso_U_11
_atom_site_aniso_U_22
_atom_site_aniso_U_33
_atom_site_aniso_U_23
_atom_site_aniso_U_13
_atom_site_aniso_U_12
Cl1 0.0336(3) 0.0469(4) 0.0427(4) 0.0026(4) 0.0008(5) 0.0023(4)
N1 0.0352(15) 0.0338(13) 0.0413(14) -0.0021(12) -0.0004(14) 0.0018(12)
N2 0.0359(15) 0.0321(13) 0.0471(18) -0.0023(13) 0.0008(14) 0.0050(11)
N3 0.0304(16) 0.0295(12) 0.0402(15) -0.0011(12) 0.0029(12) 0.0000(12)
C4 0.0276(17) 0.0374(16) 0.057(2) 0.0024(14) 0.0012(19) 0.0066(15)
C5 0.0338(16) 0.0373(16) 0.048(2) -0.0034(13) 0.0004(19) 0.0033(17)
N6 0.056(2) 0.053(2) 0.0379(19) -0.0055(14) -0.0062(16) 0.0115(18)
N7 0.0397(17) 0.0444(16) 0.0424(16) 0.0085(12) 0.0073(16) 0.0017(18)

loop_
_atom_type_symbol
_atom_type_description
_atom_type_scat_dispersion_real
_atom_type_scat_dispersion_imag
_atom_type_scat_source
C C 0.0033 0.0016 'International Tables Vol C Tables 4.2.6.8 and 6.1.1.4'
H H 0.0000 0.0000 'International Tables Vol C Tables 4.2.6.8 and 6.1.1.4'
N N 0.0061 0.0033 'International Tables Vol C Tables 4.2.6.8 and 6.1.1.4'
Cl Cl 0.1484 0.1585 'International Tables Vol C Tables 4.2.6.8 and 6.1.1.4'

loop_
_geom_angle_atom_site_label_1
_geom_angle_atom_site_label_2
_geom_angle_atom_site_label_3
_geom_angle
N2 N1 C5 112.6(3)
N2 N1 N6 122.5(3)
C5 N1 N6 124.9(3)
N3 N2 N1 102.9(2)
N2 N3 C4 113.8(3)
N2 N3 N7 117.3(3)
C4 N3 N7 128.7(3)
N3 C4 C5 104.7(4)
N3 C4 H4A 127.6
C5 C4 H4A 127.6
N1 C5 C4 105.9(4)
N1 C5 H5A 127.1
C4 C5 H5A 127.1
N1 N6 H6A 113(3)
N1 N6 H6B 110(2)
H6A N6 H6B 112(4)
N3 N7 H7A 109(4)
N3 N7 H7B 104(3)
H7A N7 H7B 108(4)

loop_
_geom_bond_atom_site_label_1
_geom_bond_atom_site_label_2
_geom_bond_distance
N1 N2 1.330(4)
N1 C5 1.346(5)
N1 N6 1.391(4)
N2 N3 1.320(4)
N3 C4 1.344(4)
N3 N7 1.398(4)
C4 C5 1.362(4)
C4 H4A 0.9300
C5 H5A 0.9300
N6 H6A 0.83(5)
N6 H6B 0.96(5)
N7 H7A 0.87(5)
N7 H7B 0.91(5)

loop_
_geom_hbond_atom_site_label_D
_geom_hbond_atom_site_label_H
_geom_hbond_atom_site_label_A
_geom_hbond_distance_DH
_geom_hbond_distance_HA
_geom_hbond_distance_DA
_geom_hbond_angle_DHA
_geom_hbond_site_symmetry_A
N6 H6A Cl1 0.83(5) 2.60(5) 3.395(4) 162(4) 1_656
N6 H6B Cl1 0.96(5) 2.45(5) 3.355(4) 158(4) 3_566
N7 H7A Cl1 0.87(5) 2.45(5) 3.278(4) 160(5) 1_655
N7 H7B Cl1 0.91(5) 2.47(5) 3.367(4) 168(4) .
C5 H5A Cl1 0.93 2.70 3.551(4) 153.0 1_556
C4 H4A Cl1 0.93 2.87 3.483(4) 124.9 2_675
C4 H4A Cl1 0.93 2.80 3.492(4) 132.4 1
